data_4110484
loop_
_publ_author_name
'Kuangbiao Ma'
'Warren E. Piers'
'Masood Parvez'

_publ_contact_author
;
    Masood Parvez
    Department of Chemistry
    University of Calgary
    2500 University Drive N.W.
    Calgary, Alberta, Canada T2N 1N4  
;
_publ_contact_author_email ' parvez@ucalgary.ca '
_publ_contact_author_fax ' (403)289-9488 '
_publ_contact_author_phone ' (403)220-5348 '
_publ_section_title
;
 Competitive ArC-H and ArC-X (X = Cl, Br) Activation in Halobenzenes at
 Cationic Titanium Centers
;
_journal_name_full 'Journal of the American Chemical Society'
_journal_page_first 3303
_journal_page_last 3312
_journal_paper_doi 10.1021/ja0583618
_journal_volume 128
_journal_year 2006
_chemical_formula_sum 'C60 H62 B Cl F20 N O2 P Ti'
_chemical_formula_weight 1334.24
_chemical_name_systematic
;
 ?
;
_space_group_IT_number 2
_symmetry_cell_setting triclinic
_symmetry_space_group_name_Hall '-P 1'
_symmetry_space_group_name_H-M 'P -1'
_atom_sites_solution_hydrogens geom
_atom_sites_solution_primary direct
_atom_sites_solution_secondary difmap
_audit_creation_method SHELXL-97
_cell_angle_alpha 71.616(15)
_cell_angle_beta 77.542(12)
_cell_angle_gamma 84.788(8)
_cell_formula_units_Z 2
_cell_length_a 12.165(2)
_cell_length_b 14.823(3)
_cell_length_c 17.749(3)
_cell_measurement_reflns_used 24213
_cell_measurement_temperature 173(2)
_cell_measurement_theta_max 27.4
_cell_measurement_theta_min 2.1
_cell_volume 2964.8(10)
_computing_cell_refinement 'HKL DENZO (Otwinowski & Minor, 1997)'
_computing_data_collection 'COLLECT (Hooft, 1998)'
_computing_data_reduction 'SCALEPACK (Otwinowski & Minor, 1997)'
_computing_molecular_graphics 'ORTEPII (Johnson, 1976)'
_computing_publication_material 'SHELXL-97 (Sheldrick, 1997)'
_computing_structure_refinement 'SHELXL-97 (Sheldrick, 1997)'
_computing_structure_solution 'SAPI91 (Fan, 1991)'
_diffrn_ambient_temperature 173(2)
_diffrn_measured_fraction_theta_full 0.992
_diffrn_measured_fraction_theta_max 0.992
_diffrn_measurement_device_type 'Nonius KappaCCD'
_diffrn_measurement_method ' \w and \f '
_diffrn_radiation_monochromator graphite
_diffrn_radiation_source 'fine-focus sealed tube'
_diffrn_radiation_type MoK\a
_diffrn_radiation_wavelength 0.71073
_diffrn_reflns_av_R_equivalents 0.0588
_diffrn_reflns_av_sigmaI/netI 0.1096
_diffrn_reflns_limit_h_max 15
_diffrn_reflns_limit_h_min -15
_diffrn_reflns_limit_k_max 19
_diffrn_reflns_limit_k_min -19
_diffrn_reflns_limit_l_max 22
_diffrn_reflns_limit_l_min -22
_diffrn_reflns_number 24213
_diffrn_reflns_theta_full 27.36
_diffrn_reflns_theta_max 27.36
_diffrn_reflns_theta_min 2.12
_exptl_absorpt_coefficient_mu 0.324
_exptl_absorpt_correction_T_max 0.9746
_exptl_absorpt_correction_T_min 0.9500
_exptl_absorpt_correction_type multi-scan
_exptl_absorpt_process_details 'SORTAV: (Blessing, 1997)'
_exptl_crystal_colour orange
_exptl_crystal_density_diffrn 1.495
_exptl_crystal_description block
_exptl_crystal_F_000 1368
_exptl_crystal_size_max 0.16
_exptl_crystal_size_mid 0.12
_exptl_crystal_size_min 0.08
_refine_diff_density_max 0.546
_refine_diff_density_min -0.508
_refine_diff_density_rms 0.065
_refine_ls_extinction_method none
_refine_ls_goodness_of_fit_ref 0.996
_refine_ls_hydrogen_treatment constr
_refine_ls_matrix_type full
_refine_ls_number_parameters 793
_refine_ls_number_reflns 13325
_refine_ls_number_restraints 20
_refine_ls_restrained_S_all 1.001
_refine_ls_R_factor_all 0.1365
_refine_ls_R_factor_gt 0.0579
_refine_ls_shift/su_max 0.047
_refine_ls_shift/su_mean 0.001
_refine_ls_structure_factor_coef Fsqd
_refine_ls_weighting_details 'calc w=1/[\s^2^(Fo^2^)+(0.0786P)^2^+0.0539P] where P=(Fo^2^+2Fc^2^)/3'
_refine_ls_weighting_scheme calc
_refine_ls_wR_factor_gt 0.1337
_refine_ls_wR_factor_ref 0.1645
_reflns_number_gt 6951
_reflns_number_total 13325
_reflns_threshold_expression >2sigma(I)
_cod_data_source_file ja0583618si20051220_050743.cif
_cod_data_source_block Compound_I
_cod_original_cell_volume 2964.8(9)
_cod_database_code 4110484

loop_
_symmetry_equiv_pos_as_xyz
'x, y, z'
'-x, -y, -z'

loop_
_atom_site_label
_atom_site_type_symbol
_atom_site_fract_x
_atom_site_fract_y
_atom_site_fract_z
_atom_site_U_iso_or_equiv
_atom_site_adp_type
_atom_site_occupancy
_atom_site_symmetry_multiplicity
_atom_site_calc_flag
_atom_site_refinement_flags
_atom_site_disorder_assembly
_atom_site_disorder_group
Ti1 Ti 0.38967(5) 0.10423(4) 0.77107(3) 0.02943(16) Uani 1 1 d . . .
Cl1 Cl 0.69232(8) 0.13148(8) 0.69170(6) 0.0580(3) Uani 1 1 d . . .
P1 P 0.17833(7) 0.07187(6) 0.68513(5) 0.0293(2) Uani 1 1 d . . .
F1 F -0.13602(16) 0.52911(13) 0.26758(11) 0.0451(5) Uani 1 1 d . . .
F2 F -0.31251(16) 0.43287(15) 0.36161(12) 0.0524(5) Uani 1 1 d . . .
F3 F -0.28991(17) 0.25189(15) 0.45829(12) 0.0543(6) Uani 1 1 d . . .
F4 F -0.08061(17) 0.16787(13) 0.45813(10) 0.0440(5) Uani 1 1 d . . .
F5 F 0.09880(15) 0.26151(12) 0.36116(10) 0.0383(5) Uani 1 1 d . . .
F6 F 0.02695(16) 0.56383(12) 0.35838(10) 0.0414(5) Uani 1 1 d . . .
F7 F 0.10487(19) 0.57556(14) 0.48380(11) 0.0533(6) Uani 1 1 d . . .
F8 F 0.29535(19) 0.47477(14) 0.52347(11) 0.0545(6) Uani 1 1 d . . .
F9 F 0.40515(17) 0.36551(14) 0.43205(11) 0.0524(6) Uani 1 1 d . . .
F10 F 0.32877(16) 0.35096(13) 0.30848(11) 0.0432(5) Uani 1 1 d . . .
F11 F 0.04698(16) 0.28304(13) 0.20534(10) 0.0404(5) Uani 1 1 d . . .
F12 F 0.17896(18) 0.19820(14) 0.10771(11) 0.0509(5) Uani 1 1 d . . .
F13 F 0.39129(18) 0.25917(16) 0.03503(12) 0.0579(6) Uani 1 1 d . . .
F14 F 0.46695(17) 0.41121(16) 0.06205(12) 0.0584(6) Uani 1 1 d . . .
F15 F 0.33753(16) 0.49634(13) 0.16302(11) 0.0447(5) Uani 1 1 d . . .
F16 F -0.01735(17) 0.48093(14) 0.12883(11) 0.0483(5) Uani 1 1 d . . .
F17 F -0.0460(2) 0.63930(16) 0.01049(12) 0.0650(7) Uani 1 1 d . . .
F18 F 0.0485(2) 0.80500(15) -0.00064(11) 0.0658(7) Uani 1 1 d . . .
F19 F 0.17244(19) 0.80610(14) 0.10886(12) 0.0576(6) Uani 1 1 d . . .
F20 F 0.20445(17) 0.65026(13) 0.22564(11) 0.0462(5) Uani 1 1 d . . .
O1 O 0.43819(19) 0.23950(15) 0.69188(12) 0.0370(6) Uani 1 1 d . . .
N1 N 0.2773(2) 0.07908(17) 0.73065(14) 0.0291(6) Uani 1 1 d . . .
C1 C 0.3412(3) 0.1616(2) 0.88596(18) 0.0374(8) Uani 1 1 d . . .
C2 C 0.4615(3) 0.1513(3) 0.87215(18) 0.0385(9) Uani 1 1 d . . .
C3 C 0.4893(3) 0.0539(2) 0.88454(17) 0.0378(8) Uani 1 1 d . . .
C4 C 0.3860(3) 0.0040(2) 0.90595(17) 0.0370(8) Uani 1 1 d . . .
C5 C 0.2967(3) 0.0705(2) 0.90844(17) 0.0369(8) Uani 1 1 d . . .
C6 C 0.2719(3) 0.2495(3) 0.8928(2) 0.0495(10) Uani 1 1 d . . .
H6A H 0.3220 0.3009 0.8860 0.074 Uiso 1 1 calc R . .
H6B H 0.2221 0.2355 0.9463 0.074 Uiso 1 1 calc R . .
H6C H 0.2264 0.2692 0.8507 0.074 Uiso 1 1 calc R . .
C7 C 0.5450(3) 0.2291(3) 0.8532(2) 0.0498(10) Uani 1 1 d . . .
H7A H 0.5765 0.2497 0.7950 0.075 Uiso 1 1 calc R . .
H7B H 0.6058 0.2047 0.8832 0.075 Uiso 1 1 calc R . .
H7C H 0.5066 0.2831 0.8693 0.075 Uiso 1 1 calc R . .
C8 C 0.6027(3) 0.0072(3) 0.8890(2) 0.0518(10) Uani 1 1 d . . .
H8A H 0.6604 0.0559 0.8684 0.078 Uiso 1 1 calc R . .
H8B H 0.6169 -0.0363 0.8562 0.078 Uiso 1 1 calc R . .
H8C H 0.6053 -0.0285 0.9455 0.078 Uiso 1 1 calc R . .
C9 C 0.3762(3) -0.1016(2) 0.9328(2) 0.0500(10) Uani 1 1 d . . .
H9A H 0.3741 -0.1266 0.9912 0.075 Uiso 1 1 calc R . .
H9B H 0.4413 -0.1296 0.9039 0.075 Uiso 1 1 calc R . .
H9C H 0.3069 -0.1179 0.9209 0.075 Uiso 1 1 calc R . .
C10 C 0.1749(3) 0.0476(3) 0.9440(2) 0.0515(10) Uani 1 1 d . . .
H10A H 0.1599 -0.0146 0.9403 0.077 Uiso 1 1 calc R . .
H10B H 0.1271 0.0965 0.9139 0.077 Uiso 1 1 calc R . .
H10C H 0.1583 0.0460 1.0009 0.077 Uiso 1 1 calc R . .
C11 C 0.5187(3) 0.0101(2) 0.72933(17) 0.0334(8) Uani 1 1 d . . .
C12 C 0.6322(3) 0.0238(3) 0.6999(2) 0.0429(9) Uani 1 1 d . . .
C13 C 0.7070(3) -0.0451(3) 0.6785(2) 0.0551(11) Uani 1 1 d . . .
H13 H 0.7844 -0.0319 0.6571 0.066 Uiso 1 1 calc R . .
C14 C 0.6666(4) -0.1321(3) 0.6889(2) 0.0603(11) Uani 1 1 d . . .
H14 H 0.7166 -0.1801 0.6752 0.072 Uiso 1 1 calc R . .
C15 C 0.5546(4) -0.1506(3) 0.7188(2) 0.0553(10) Uani 1 1 d . . .
H15 H 0.5268 -0.2114 0.7265 0.066 Uiso 1 1 calc R . .
C16 C 0.4827(3) -0.0801(3) 0.7376(2) 0.0455(9) Uani 1 1 d . . .
H16 H 0.4049 -0.0934 0.7570 0.055 Uiso 1 1 calc R . .
C17 C 0.0773(3) -0.0244(2) 0.75111(19) 0.0375(8) Uani 1 1 d . . .
C18 C 0.1446(3) -0.1107(2) 0.7944(2) 0.0491(10) Uani 1 1 d . . .
H18A H 0.0926 -0.1605 0.8298 0.074 Uiso 1 1 calc R . .
H18B H 0.1883 -0.0916 0.8269 0.074 Uiso 1 1 calc R . .
H18C H 0.1958 -0.1351 0.7541 0.074 Uiso 1 1 calc R . .
C19 C -0.0036(3) 0.0066(3) 0.8194(2) 0.0481(10) Uani 1 1 d . . .
H19A H -0.0584 0.0540 0.7960 0.072 Uiso 1 1 calc R . .
H19B H 0.0398 0.0344 0.8468 0.072 Uiso 1 1 calc R . .
H19C H -0.0433 -0.0489 0.8586 0.072 Uiso 1 1 calc R . .
C20 C 0.0025(3) -0.0549(3) 0.7035(2) 0.0486(10) Uani 1 1 d . . .
H20A H 0.0494 -0.0873 0.6670 0.073 Uiso 1 1 calc R . .
H20B H -0.0343 0.0014 0.6717 0.073 Uiso 1 1 calc R . .
H20C H -0.0548 -0.0983 0.7416 0.073 Uiso 1 1 calc R . .
C21 C 0.1014(3) 0.1911(2) 0.66290(18) 0.0340(8) Uani 1 1 d . . .
C22 C 0.0850(3) 0.2250(2) 0.7380(2) 0.0422(9) Uani 1 1 d . . .
H22A H 0.1575 0.2227 0.7542 0.063 Uiso 1 1 calc R . .
H22B H 0.0322 0.1835 0.7825 0.063 Uiso 1 1 calc R . .
H22C H 0.0547 0.2905 0.7253 0.063 Uiso 1 1 calc R . .
C23 C -0.0146(3) 0.1909(3) 0.6399(2) 0.0500(10) Uani 1 1 d . . .
H23A H -0.0483 0.2552 0.6287 0.075 Uiso 1 1 calc R . .
H23B H -0.0644 0.1471 0.6849 0.075 Uiso 1 1 calc R . .
H23C H -0.0044 0.1701 0.5915 0.075 Uiso 1 1 calc R . .
C24 C 0.1719(3) 0.2651(2) 0.5944(2) 0.0460(9) Uani 1 1 d . . .
H24A H 0.1336 0.3275 0.5873 0.069 Uiso 1 1 calc R . .
H24B H 0.1821 0.2480 0.5443 0.069 Uiso 1 1 calc R . .
H24C H 0.2456 0.2677 0.6075 0.069 Uiso 1 1 calc R . .
C25 C 0.2450(3) 0.0443(2) 0.58805(19) 0.0387(8) Uani 1 1 d . . .
C26 C 0.1647(3) 0.0663(3) 0.5268(2) 0.0514(10) Uani 1 1 d . . .
H26A H 0.1517 0.1352 0.5066 0.077 Uiso 1 1 calc R . .
H26B H 0.0928 0.0352 0.5539 0.077 Uiso 1 1 calc R . .
H26C H 0.1991 0.0423 0.4814 0.077 Uiso 1 1 calc R . .
C27 C 0.3520(3) 0.1005(3) 0.5476(2) 0.0484(10) Uani 1 1 d . . .
H27A H 0.4032 0.0869 0.5858 0.073 Uiso 1 1 calc R . .
H27B H 0.3328 0.1687 0.5314 0.073 Uiso 1 1 calc R . .
H27C H 0.3888 0.0821 0.4996 0.073 Uiso 1 1 calc R . .
C28 C 0.2822(3) -0.0614(3) 0.6062(2) 0.0512(10) Uani 1 1 d . . .
H28A H 0.3218 -0.0734 0.5558 0.077 Uiso 1 1 calc R . .
H28B H 0.2159 -0.1013 0.6292 0.077 Uiso 1 1 calc R . .
H28C H 0.3327 -0.0766 0.6449 0.077 Uiso 1 1 calc R . .
C29 C 0.4060(3) 0.3354(2) 0.6979(2) 0.0440(9) Uani 1 1 d . . .
H29A H 0.3954 0.3361 0.7546 0.053 Uiso 1 1 calc R . .
H29B H 0.3356 0.3584 0.6778 0.053 Uiso 1 1 calc R . .
C30 C 0.5044(3) 0.3959(3) 0.6448(2) 0.0512(10) Uani 1 1 d . . .
H30A H 0.5568 0.4036 0.6779 0.061 Uiso 1 1 calc R . .
H30B H 0.4776 0.4596 0.6152 0.061 Uiso 1 1 calc R . .
C31 C 0.5618(3) 0.3427(3) 0.5864(2) 0.0475(9) Uani 1 1 d . . .
H31A H 0.5632 0.3822 0.5297 0.057 Uiso 1 1 calc R . .
H31B H 0.6401 0.3240 0.5935 0.057 Uiso 1 1 calc R . .
C32 C 0.4915(3) 0.2560(3) 0.60774(19) 0.0431(9) Uani 1 1 d . . .
H32A H 0.4343 0.2679 0.5734 0.052 Uiso 1 1 calc R . .
H32B H 0.5395 0.2006 0.6004 0.052 Uiso 1 1 calc R . .
C33 C -0.0075(3) 0.3999(2) 0.30560(17) 0.0303(7) Uani 1 1 d . . .
C34 C -0.1161(3) 0.4377(2) 0.31153(18) 0.0337(8) Uani 1 1 d . . .
C35 C -0.2099(3) 0.3906(2) 0.3608(2) 0.0369(8) Uani 1 1 d . . .
C36 C -0.1989(3) 0.2996(3) 0.40962(19) 0.0373(8) Uani 1 1 d . . .
C37 C -0.0932(3) 0.2577(2) 0.40944(18) 0.0343(8) Uani 1 1 d . . .
C38 C -0.0026(3) 0.3077(2) 0.35871(18) 0.0316(7) Uani 1 1 d . . .
C39 C 0.1741(3) 0.4598(2) 0.32395(17) 0.0310(7) Uani 1 1 d . . .
C40 C 0.1221(3) 0.5140(2) 0.37362(18) 0.0340(8) Uani 1 1 d . . .
C41 C 0.1607(3) 0.5208(2) 0.43925(19) 0.0396(9) Uani 1 1 d . . .
C42 C 0.2570(3) 0.4707(2) 0.45869(19) 0.0409(9) Uani 1 1 d . . .
C43 C 0.3119(3) 0.4151(2) 0.41267(19) 0.0373(8) Uani 1 1 d . . .
C44 C 0.2705(3) 0.4103(2) 0.34732(18) 0.0326(8) Uani 1 1 d . . .
C45 C 0.1869(3) 0.3916(2) 0.19349(17) 0.0304(7) Uani 1 1 d . . .
C46 C 0.1520(3) 0.3166(2) 0.17380(18) 0.0332(8) Uani 1 1 d . . .
C47 C 0.2185(3) 0.2724(2) 0.12203(19) 0.0383(8) Uani 1 1 d . . .
C48 C 0.3251(3) 0.3018(3) 0.08555(19) 0.0404(9) Uani 1 1 d . . .
C49 C 0.3631(3) 0.3781(3) 0.09932(19) 0.0409(9) Uani 1 1 d . . .
C50 C 0.2947(3) 0.4205(2) 0.15182(19) 0.0363(8) Uani 1 1 d . . .
C51 C 0.0930(3) 0.5562(2) 0.18510(18) 0.0339(8) Uani 1 1 d . . .
C52 C 0.0314(3) 0.5608(2) 0.12638(19) 0.0400(8) Uani 1 1 d . . .
C53 C 0.0153(3) 0.6410(3) 0.06461(19) 0.0438(9) Uani 1 1 d . . .
C54 C 0.0627(3) 0.7242(3) 0.05873(19) 0.0450(9) Uani 1 1 d . . .
C55 C 0.1259(3) 0.7246(2) 0.1132(2) 0.0437(9) Uani 1 1 d . . .
C56 C 0.1399(3) 0.6414(2) 0.17516(19) 0.0375(8) Uani 1 1 d . . .
B1 B 0.1120(3) 0.4516(3) 0.2517(2) 0.0310(9) Uani 1 1 d . . .
O2 O 0.6996(6) 0.3374(4) 0.2064(3) 0.0776(18) Uiso 0.50 1 d PD A 1
C57 C 0.6277(14) 0.4229(10) 0.1944(7) 0.175(7) Uiso 0.50 1 d PD A 1
H57A H 0.6242 0.4508 0.2388 0.210 Uiso 0.50 1 calc PR A 1
H57B H 0.5503 0.4070 0.1945 0.210 Uiso 0.50 1 calc PR A 1
C58 C 0.6770(11) 0.4934(6) 0.1136(7) 0.113(4) Uiso 0.50 1 d PD A 1
H58A H 0.6165 0.5299 0.0865 0.136 Uiso 0.50 1 calc PR A 1
H58B H 0.7260 0.5385 0.1210 0.136 Uiso 0.50 1 calc PR A 1
C59 C 0.7431(10) 0.4336(7) 0.0659(5) 0.078(4) Uiso 0.50 1 d PD A 1
H59A H 0.6976 0.4174 0.0321 0.093 Uiso 0.50 1 calc PR A 1
H59B H 0.8118 0.4660 0.0305 0.093 Uiso 0.50 1 calc PR A 1
C60 C 0.7721(8) 0.3470(6) 0.1296(5) 0.081(3) Uiso 0.50 1 d PD A 1
H60A H 0.7665 0.2901 0.1131 0.097 Uiso 0.50 1 calc PR A 1
H60B H 0.8510 0.3506 0.1347 0.097 Uiso 0.50 1 calc PR A 1
O2' O 0.6614(6) 0.3000(4) 0.1699(4) 0.100(2) Uiso 0.50 1 d PD B 2
C57' C 0.6194(9) 0.3714(7) 0.2092(5) 0.083(3) Uiso 0.50 1 d PD B 2
H57C H 0.6403 0.3534 0.2630 0.099 Uiso 0.50 1 calc PR B 2
H57D H 0.5362 0.3760 0.2172 0.099 Uiso 0.50 1 calc PR B 2
C58' C 0.6677(9) 0.4641(5) 0.1586(7) 0.082(3) Uiso 0.50 1 d PD B 2
H58C H 0.6072 0.5128 0.1470 0.098 Uiso 0.50 1 calc PR B 2
H58D H 0.7176 0.4857 0.1865 0.098 Uiso 0.50 1 calc PR B 2
C59' C 0.7327(13) 0.4486(6) 0.0827(6) 0.103(5) Uiso 0.50 1 d PD B 2
H59C H 0.8117 0.4677 0.0730 0.124 Uiso 0.50 1 calc PR B 2
H59D H 0.6992 0.4867 0.0360 0.124 Uiso 0.50 1 calc PR B 2
C60' C 0.7280(10) 0.3423(6) 0.0933(5) 0.102(4) Uiso 0.50 1 d PD B 2
H60C H 0.6945 0.3328 0.0503 0.122 Uiso 0.50 1 calc PR B 2
H60D H 0.8048 0.3133 0.0897 0.122 Uiso 0.50 1 calc PR B 2

loop_
_atom_site_aniso_label
_atom_site_aniso_U_11
_atom_site_aniso_U_22
_atom_site_aniso_U_33
_atom_site_aniso_U_23
_atom_site_aniso_U_13
_atom_site_aniso_U_12
Ti1 0.0297(4) 0.0323(3) 0.0257(3) -0.0068(2) -0.0068(2) -0.0021(3)
Cl1 0.0400(6) 0.0680(7) 0.0672(6) -0.0192(5) -0.0130(5) -0.0066(5)
P1 0.0316(5) 0.0263(5) 0.0308(4) -0.0073(3) -0.0097(4) -0.0018(4)
F1 0.0401(12) 0.0388(12) 0.0565(12) -0.0153(9) -0.0142(10) 0.0125(9)
F2 0.0317(12) 0.0610(14) 0.0720(14) -0.0353(11) -0.0079(10) 0.0091(11)
F3 0.0401(13) 0.0610(14) 0.0622(13) -0.0293(11) 0.0102(10) -0.0130(11)
F4 0.0534(13) 0.0375(12) 0.0377(10) -0.0065(9) -0.0058(9) -0.0097(10)
F5 0.0348(11) 0.0324(11) 0.0431(10) -0.0051(8) -0.0092(9) 0.0029(9)
F6 0.0478(13) 0.0327(11) 0.0455(11) -0.0145(8) -0.0134(9) 0.0096(10)
F7 0.0771(16) 0.0443(13) 0.0429(11) -0.0194(10) -0.0106(11) -0.0043(11)
F8 0.0781(16) 0.0491(13) 0.0417(11) -0.0048(9) -0.0298(11) -0.0186(12)
F9 0.0491(14) 0.0513(13) 0.0555(12) -0.0017(10) -0.0292(11) -0.0027(11)
F10 0.0429(12) 0.0395(11) 0.0491(11) -0.0142(9) -0.0168(9) 0.0104(10)
F11 0.0421(12) 0.0376(11) 0.0436(10) -0.0161(9) -0.0039(9) -0.0089(9)
F12 0.0676(15) 0.0440(12) 0.0459(11) -0.0237(9) -0.0047(10) -0.0043(11)
F13 0.0569(15) 0.0677(15) 0.0494(12) -0.0285(11) -0.0004(11) 0.0119(12)
F14 0.0369(13) 0.0763(16) 0.0557(13) -0.0173(11) 0.0019(10) -0.0053(12)
F15 0.0393(12) 0.0405(12) 0.0519(11) -0.0106(9) -0.0060(9) -0.0084(10)
F16 0.0588(14) 0.0440(13) 0.0491(11) -0.0146(9) -0.0273(10) 0.0056(11)
F17 0.0762(17) 0.0739(16) 0.0464(12) -0.0121(11) -0.0332(12) 0.0187(13)
F18 0.0787(17) 0.0514(14) 0.0428(12) 0.0118(10) -0.0072(11) 0.0167(12)
F19 0.0628(15) 0.0342(12) 0.0582(13) 0.0025(10) 0.0023(11) -0.0073(11)
F20 0.0532(13) 0.0359(11) 0.0478(11) -0.0046(9) -0.0147(10) -0.0107(10)
O1 0.0414(15) 0.0348(14) 0.0341(12) -0.0102(10) -0.0039(10) -0.0072(11)
N1 0.0308(16) 0.0278(15) 0.0286(13) -0.0084(11) -0.0062(11) -0.0007(12)
C1 0.040(2) 0.047(2) 0.0271(17) -0.0129(15) -0.0086(15) 0.0006(18)
C2 0.042(2) 0.049(2) 0.0294(17) -0.0133(15) -0.0123(16) -0.0037(18)
C3 0.042(2) 0.048(2) 0.0240(16) -0.0086(15) -0.0126(15) 0.0025(18)
C4 0.041(2) 0.044(2) 0.0234(16) -0.0067(14) -0.0084(15) 0.0015(18)
C5 0.040(2) 0.047(2) 0.0224(16) -0.0082(14) -0.0076(15) -0.0015(18)
C6 0.053(3) 0.057(3) 0.042(2) -0.0233(18) -0.0093(18) 0.007(2)
C7 0.051(3) 0.057(3) 0.050(2) -0.0206(18) -0.0193(19) -0.005(2)
C8 0.044(2) 0.067(3) 0.042(2) -0.0112(18) -0.0166(18) 0.007(2)
C9 0.056(3) 0.046(2) 0.039(2) -0.0019(17) -0.0097(18) 0.000(2)
C10 0.047(2) 0.068(3) 0.0358(19) -0.0139(18) -0.0022(17) -0.005(2)
C11 0.0280(19) 0.043(2) 0.0272(17) -0.0071(14) -0.0071(14) 0.0004(16)
C12 0.033(2) 0.055(2) 0.0406(19) -0.0134(17) -0.0101(16) 0.0021(19)
C13 0.037(2) 0.079(3) 0.054(2) -0.029(2) -0.0110(19) 0.013(2)
C14 0.054(3) 0.063(3) 0.067(3) -0.028(2) -0.016(2) 0.022(2)
C15 0.053(3) 0.050(3) 0.063(2) -0.019(2) -0.013(2) 0.011(2)
C16 0.037(2) 0.058(3) 0.044(2) -0.0215(18) -0.0088(17) 0.013(2)
C17 0.042(2) 0.0281(19) 0.0422(19) -0.0051(15) -0.0134(16) -0.0062(16)
C18 0.055(3) 0.038(2) 0.049(2) -0.0004(17) -0.0160(19) -0.0063(19)
C19 0.045(2) 0.046(2) 0.045(2) -0.0067(17) 0.0023(18) -0.0140(19)
C20 0.048(2) 0.045(2) 0.053(2) -0.0059(17) -0.0169(19) -0.0139(19)
C21 0.0301(19) 0.0284(18) 0.0409(18) -0.0059(14) -0.0085(15) -0.0012(15)
C22 0.038(2) 0.035(2) 0.052(2) -0.0156(16) -0.0050(17) 0.0079(17)
C23 0.044(2) 0.042(2) 0.062(2) -0.0027(18) -0.0270(19) 0.0021(18)
C24 0.048(2) 0.029(2) 0.052(2) -0.0008(16) -0.0067(18) -0.0031(18)
C25 0.044(2) 0.040(2) 0.0367(18) -0.0173(15) -0.0106(16) 0.0015(17)
C26 0.060(3) 0.061(3) 0.038(2) -0.0173(18) -0.0169(19) -0.009(2)
C27 0.047(2) 0.060(3) 0.040(2) -0.0234(18) -0.0022(18) 0.001(2)
C28 0.059(3) 0.051(2) 0.053(2) -0.0282(18) -0.014(2) 0.002(2)
C29 0.045(2) 0.034(2) 0.048(2) -0.0086(16) -0.0036(18) -0.0034(18)
C30 0.049(3) 0.037(2) 0.062(2) -0.0111(18) -0.004(2) -0.0048(19)
C31 0.045(2) 0.044(2) 0.047(2) -0.0096(17) 0.0001(18) -0.0082(19)
C32 0.045(2) 0.046(2) 0.0369(19) -0.0109(16) -0.0044(17) -0.0091(18)
C33 0.034(2) 0.0315(19) 0.0302(16) -0.0145(14) -0.0092(14) 0.0015(15)
C34 0.040(2) 0.0300(19) 0.0351(18) -0.0136(14) -0.0122(16) 0.0043(16)
C35 0.029(2) 0.044(2) 0.044(2) -0.0243(17) -0.0073(16) 0.0053(17)
C36 0.033(2) 0.046(2) 0.0402(19) -0.0261(17) 0.0010(16) -0.0083(18)
C37 0.043(2) 0.0308(19) 0.0326(17) -0.0152(15) -0.0049(16) -0.0052(17)
C38 0.029(2) 0.0343(19) 0.0348(17) -0.0157(15) -0.0080(15) 0.0042(16)
C39 0.034(2) 0.0232(17) 0.0321(17) -0.0014(13) -0.0092(15) -0.0037(15)
C40 0.044(2) 0.0232(18) 0.0329(17) -0.0031(14) -0.0109(16) -0.0047(16)
C41 0.056(3) 0.0274(19) 0.0338(18) -0.0067(15) -0.0059(17) -0.0087(18)
C42 0.056(3) 0.034(2) 0.0340(19) -0.0023(15) -0.0178(18) -0.0150(19)
C43 0.040(2) 0.0292(19) 0.0396(19) 0.0021(15) -0.0182(17) -0.0061(16)
C44 0.038(2) 0.0253(18) 0.0331(17) -0.0055(14) -0.0068(15) -0.0053(16)
C45 0.032(2) 0.0271(18) 0.0296(16) -0.0031(13) -0.0101(14) 0.0009(15)
C46 0.039(2) 0.0291(19) 0.0291(17) -0.0036(14) -0.0103(15) -0.0004(16)
C47 0.047(2) 0.036(2) 0.0333(18) -0.0111(15) -0.0105(17) 0.0003(18)
C48 0.046(2) 0.042(2) 0.0311(18) -0.0133(16) -0.0053(17) 0.0103(18)
C49 0.029(2) 0.052(2) 0.0325(18) -0.0034(16) -0.0029(16) 0.0043(18)
C50 0.041(2) 0.032(2) 0.0352(18) -0.0054(15) -0.0136(17) 0.0001(17)
C51 0.034(2) 0.0326(19) 0.0323(17) -0.0085(14) -0.0055(15) 0.0045(16)
C52 0.044(2) 0.038(2) 0.0370(19) -0.0116(16) -0.0112(17) 0.0088(18)
C53 0.043(2) 0.053(3) 0.0289(18) -0.0059(16) -0.0108(16) 0.0149(19)
C54 0.050(2) 0.039(2) 0.0307(18) 0.0014(16) -0.0008(17) 0.0130(19)
C55 0.049(2) 0.031(2) 0.039(2) -0.0051(15) 0.0077(18) -0.0012(18)
C56 0.039(2) 0.032(2) 0.0360(18) -0.0057(15) -0.0043(16) 0.0025(16)
B1 0.034(2) 0.025(2) 0.0345(19) -0.0062(15) -0.0134(17) 0.0022(17)

loop_
_atom_type_symbol
_atom_type_description
_atom_type_scat_dispersion_real
_atom_type_scat_dispersion_imag
_atom_type_scat_source
C C 0.0033 0.0016 'International Tables Vol C Tables 4.2.6.8 and 6.1.1.4'
H H 0.0000 0.0000 'International Tables Vol C Tables 4.2.6.8 and 6.1.1.4'
N N 0.0061 0.0033 'International Tables Vol C Tables 4.2.6.8 and 6.1.1.4'
P P 0.1023 0.0942 'International Tables Vol C Tables 4.2.6.8 and 6.1.1.4'
O O 0.0106 0.0060 'International Tables Vol C Tables 4.2.6.8 and 6.1.1.4'
F F 0.0171 0.0103 'International Tables Vol C Tables 4.2.6.8 and 6.1.1.4'
Cl Cl 0.1484 0.1585 'International Tables Vol C Tables 4.2.6.8 and 6.1.1.4'
Ti Ti 0.2776 0.4457 'International Tables Vol C Tables 4.2.6.8 and 6.1.1.4'
B B 0.0013 0.0007 'International Tables Vol C Tables 4.2.6.8 and 6.1.1.4'

loop_
_geom_angle_atom_site_label_1
_geom_angle_atom_site_label_2
_geom_angle_atom_site_label_3
_geom_angle
N1 Ti1 O1 101.96(10)
N1 Ti1 C11 98.82(12)
O1 Ti1 C11 103.15(11)
N1 Ti1 C5 98.58(11)
O1 Ti1 C5 125.74(11)
C11 Ti1 C5 122.48(12)
N1 Ti1 C4 111.48(12)
O1 Ti1 C4 142.44(10)
C11 Ti1 C4 88.50(12)
C5 Ti1 C4 34.36(11)
N1 Ti1 C1 117.89(12)
O1 Ti1 C1 92.49(10)
C11 Ti1 C1 136.10(11)
C5 Ti1 C1 34.35(11)
C4 Ti1 C1 57.20(12)
N1 Ti1 C3 145.49(11)
O1 Ti1 C3 112.04(10)
C11 Ti1 C3 79.54(11)
C5 Ti1 C3 56.76(11)
C4 Ti1 C3 34.47(11)
C1 Ti1 C3 56.60(11)
N1 Ti1 C2 152.09(12)
O1 Ti1 C2 85.81(10)
C11 Ti1 C2 105.50(12)
C5 Ti1 C2 56.68(11)
C4 Ti1 C2 56.62(11)
C1 Ti1 C2 34.33(11)
C3 Ti1 C2 33.36(11)
N1 P1 C21 107.14(13)
N1 P1 C17 110.90(13)
C21 P1 C17 109.85(15)
N1 P1 C25 108.43(14)
C21 P1 C25 110.76(14)
C17 P1 C25 109.72(15)
C32 O1 C29 103.9(2)
C32 O1 Ti1 123.18(19)
C29 O1 Ti1 131.35(19)
P1 N1 Ti1 171.65(16)
C5 C1 C2 107.8(3)
C5 C1 C6 124.0(3)
C2 C1 C6 127.1(3)
C5 C1 Ti1 72.03(18)
C2 C1 Ti1 75.42(18)
C6 C1 Ti1 127.6(2)
C3 C2 C1 107.8(3)
C3 C2 C7 125.3(3)
C1 C2 C7 126.7(3)
C3 C2 Ti1 73.15(17)
C1 C2 Ti1 70.25(16)
C7 C2 Ti1 125.3(2)
C2 C3 C4 107.6(3)
C2 C3 C8 127.0(3)
C4 C3 C8 124.6(3)
C2 C3 Ti1 73.49(17)
C4 C3 Ti1 69.94(16)
C8 C3 Ti1 129.7(2)
C5 C4 C3 107.9(3)
C5 C4 C9 126.2(3)
C3 C4 C9 125.3(3)
C5 C4 Ti1 72.44(17)
C3 C4 Ti1 75.60(17)
C9 C4 Ti1 124.7(2)
C4 C5 C1 108.8(3)
C4 C5 C10 125.8(3)
C1 C5 C10 124.6(3)
C4 C5 Ti1 73.19(18)
C1 C5 Ti1 73.62(18)
C10 C5 Ti1 128.0(2)
C12 C11 C16 114.8(3)
C12 C11 Ti1 129.7(3)
C16 C11 Ti1 115.4(2)
C11 C12 C13 123.7(4)
C11 C12 Cl1 120.3(3)
C13 C12 Cl1 116.0(3)
C14 C13 C12 118.6(4)
C13 C14 C15 120.6(4)
C14 C15 C16 119.3(4)
C15 C16 C11 123.1(4)
C18 C17 C20 109.9(3)
C18 C17 C19 105.6(3)
C20 C17 C19 106.7(3)
C18 C17 P1 109.0(2)
C20 C17 P1 113.2(2)
C19 C17 P1 112.2(2)
C24 C21 C22 106.3(3)
C24 C21 C23 107.4(3)
C22 C21 C23 109.2(3)
C24 C21 P1 110.8(2)
C22 C21 P1 108.1(2)
C23 C21 P1 114.6(2)
C27 C25 C28 105.7(3)
C27 C25 C26 108.9(3)
C28 C25 C26 108.3(3)
C27 C25 P1 110.2(2)
C28 C25 P1 110.5(2)
C26 C25 P1 112.9(2)
O1 C29 C30 104.1(3)
C29 C30 C31 105.4(3)
C32 C31 C30 104.6(3)
O1 C32 C31 105.1(3)
C34 C33 C38 112.0(3)
C34 C33 B1 129.0(3)
C38 C33 B1 118.8(3)
F1 C34 C35 114.8(3)
F1 C34 C33 120.2(3)
C35 C34 C33 125.0(3)
F2 C35 C36 119.6(3)
F2 C35 C34 120.8(3)
C36 C35 C34 119.6(3)
F3 C36 C35 120.6(3)
F3 C36 C37 120.2(3)
C35 C36 C37 119.1(3)
F4 C37 C38 121.3(3)
F4 C37 C36 119.9(3)
C38 C37 C36 118.8(3)
F5 C38 C37 115.6(3)
F5 C38 C33 119.1(3)
C37 C38 C33 125.4(3)
C44 C39 C40 113.3(3)
C44 C39 B1 127.3(3)
C40 C39 B1 119.1(3)
F6 C40 C41 116.2(3)
F6 C40 C39 119.2(3)
C41 C40 C39 124.7(3)
F7 C41 C42 120.4(3)
F7 C41 C40 120.5(3)
C42 C41 C40 119.1(3)
F8 C42 C43 120.5(3)
F8 C42 C41 120.2(3)
C43 C42 C41 119.3(3)
F9 C43 C42 119.3(3)
F9 C43 C44 120.8(3)
C42 C43 C44 119.8(3)
F10 C44 C43 114.6(3)
F10 C44 C39 121.5(3)
C43 C44 C39 123.8(3)
C50 C45 C46 112.6(3)
C50 C45 B1 119.8(3)
C46 C45 B1 127.4(3)
F11 C46 C47 115.6(3)
F11 C46 C45 120.5(3)
C47 C46 C45 123.9(3)
F12 C47 C48 119.3(3)
F12 C47 C46 120.2(3)
C48 C47 C46 120.5(3)
F13 C48 C47 121.2(3)
F13 C48 C49 120.1(3)
C47 C48 C49 118.6(3)
F14 C49 C48 120.3(3)
F14 C49 C50 120.4(3)
C48 C49 C50 119.4(3)
F15 C50 C49 116.6(3)
F15 C50 C45 118.6(3)
C49 C50 C45 124.8(3)
C56 C51 C52 113.3(3)
C56 C51 B1 127.6(3)
C52 C51 B1 118.8(3)
F16 C52 C53 116.1(3)
F16 C52 C51 118.9(3)
C53 C52 C51 125.0(3)
F17 C53 C54 119.9(3)
F17 C53 C52 121.1(3)
C54 C53 C52 118.9(3)
F18 C54 C55 119.7(4)
F18 C54 C53 121.0(3)
C55 C54 C53 119.3(3)
F19 C55 C54 120.1(3)
F19 C55 C56 120.0(3)
C54 C55 C56 119.9(3)
F20 C56 C51 121.8(3)
F20 C56 C55 114.6(3)
C51 C56 C55 123.6(3)
C45 B1 C51 102.2(2)
C45 B1 C33 113.3(3)
C51 B1 C33 113.5(3)
C45 B1 C39 113.9(3)
C51 B1 C39 112.9(3)
C33 B1 C39 101.5(2)
C57 O2 C60 105.3(5)
O2 C57 C58 108.2(6)
C59 C58 C57 104.4(5)
C60 C59 C58 103.0(5)
O2 C60 C59 112.0(5)
C60' O2' C57' 110.0(5)
O2' C57' C58' 109.5(5)
C59' C58' C57' 106.0(5)
C58' C59' C60' 106.8(5)
O2' C60' C59' 107.4(5)

loop_
_geom_bond_atom_site_label_1
_geom_bond_atom_site_label_2
_geom_bond_distance
Ti1 N1 1.791(2)
Ti1 O1 2.103(2)
Ti1 C11 2.170(3)
Ti1 C5 2.370(3)
Ti1 C4 2.380(3)
Ti1 C1 2.391(3)
Ti1 C3 2.454(3)
Ti1 C2 2.458(3)
Cl1 C12 1.767(4)
P1 N1 1.616(2)
P1 C21 1.891(3)
P1 C17 1.887(3)
P1 C25 1.891(3)
F1 C34 1.363(4)
F2 C35 1.344(4)
F3 C36 1.348(4)
F4 C37 1.355(4)
F5 C38 1.357(3)
F6 C40 1.346(4)
F7 C41 1.348(4)
F8 C42 1.351(3)
F9 C43 1.343(4)
F10 C44 1.345(4)
F11 C46 1.351(4)
F12 C47 1.353(4)
F13 C48 1.344(4)
F14 C49 1.349(4)
F15 C50 1.367(4)
F16 C52 1.356(4)
F17 C53 1.345(4)
F18 C54 1.348(4)
F19 C55 1.354(4)
F20 C56 1.354(4)
O1 C32 1.446(4)
O1 C29 1.471(4)
C1 C5 1.406(5)
C1 C2 1.433(5)
C1 C6 1.510(5)
C2 C3 1.410(5)
C2 C7 1.515(5)
C3 C4 1.434(5)
C3 C8 1.493(5)
C4 C5 1.403(5)
C4 C9 1.493(5)
C5 C10 1.504(5)
C11 C12 1.376(5)
C11 C16 1.399(5)
C12 C13 1.395(5)
C13 C14 1.365(6)
C14 C15 1.371(6)
C15 C16 1.377(5)
C17 C18 1.535(5)
C17 C20 1.548(4)
C17 C19 1.551(5)
C21 C24 1.515(4)
C21 C22 1.537(4)
C21 C23 1.553(4)
C25 C27 1.524(5)
C25 C28 1.543(5)
C25 C26 1.554(4)
C29 C30 1.516(5)
C30 C31 1.513(5)
C31 C32 1.509(5)
C33 C34 1.383(4)
C33 C38 1.398(4)
C33 B1 1.660(5)
C34 C35 1.374(5)
C35 C36 1.366(5)
C36 C37 1.376(5)
C37 C38 1.369(4)
C39 C44 1.396(4)
C39 C40 1.393(4)
C39 B1 1.662(4)
C40 C41 1.380(4)
C41 C42 1.378(5)
C42 C43 1.372(5)
C43 C44 1.383(4)
C45 C50 1.390(4)
C45 C46 1.390(4)
C45 B1 1.648(5)
C46 C47 1.375(5)
C47 C48 1.362(5)
C48 C49 1.368(5)
C49 C50 1.377(5)
C51 C56 1.377(4)
C51 C52 1.391(4)
C51 B1 1.658(5)
C52 C53 1.372(5)
C53 C54 1.373(5)
C54 C55 1.361(5)
C55 C56 1.395(5)
O2 C57 1.458(8)
O2 C60 1.427(7)
C57 C58 1.519(8)
C58 C59 1.485(8)
C59 C60 1.492(8)
O2' C60' 1.407(7)
O2' C57' 1.442(7)
C57' C58' 1.477(8)
C58' C59' 1.482(8)
C59' C60' 1.533(8)

loop_
_geom_torsion_atom_site_label_1
_geom_torsion_atom_site_label_2
_geom_torsion_atom_site_label_3
_geom_torsion_atom_site_label_4
_geom_torsion
N1 Ti1 O1 C32 -68.0(2)
C11 Ti1 O1 C32 34.2(2)
C5 Ti1 O1 C32 -177.9(2)
C4 Ti1 O1 C32 139.2(2)
C1 Ti1 O1 C32 172.8(2)
C3 Ti1 O1 C32 118.0(2)
C2 Ti1 O1 C32 139.1(2)
N1 Ti1 O1 C29 95.4(3)
C11 Ti1 O1 C29 -162.5(3)
C5 Ti1 O1 C29 -14.5(3)
C4 Ti1 O1 C29 -57.4(3)
C1 Ti1 O1 C29 -23.8(3)
C3 Ti1 O1 C29 -78.6(3)
C2 Ti1 O1 C29 -57.5(3)
N1 Ti1 C1 C5 61.6(2)
O1 Ti1 C1 C5 166.6(2)
C11 Ti1 C1 C5 -81.5(3)
C4 Ti1 C1 C5 -37.11(19)
C3 Ti1 C1 C5 -78.5(2)
C2 Ti1 C1 C5 -114.6(3)
N1 Ti1 C1 C2 176.21(19)
O1 Ti1 C1 C2 -78.9(2)
C11 Ti1 C1 C2 33.1(3)
C5 Ti1 C1 C2 114.6(3)
C4 Ti1 C1 C2 77.5(2)
C3 Ti1 C1 C2 36.06(19)
N1 Ti1 C1 C6 -57.9(3)
O1 Ti1 C1 C6 47.0(3)
C11 Ti1 C1 C6 158.9(3)
C5 Ti1 C1 C6 -119.5(4)
C4 Ti1 C1 C6 -156.7(4)
C3 Ti1 C1 C6 161.9(4)
C2 Ti1 C1 C6 125.9(4)
C5 C1 C2 C3 1.3(3)
C6 C1 C2 C3 169.6(3)
Ti1 C1 C2 C3 -63.9(2)
C5 C1 C2 C7 -174.8(3)
C6 C1 C2 C7 -6.5(5)
Ti1 C1 C2 C7 119.9(3)
C5 C1 C2 Ti1 65.3(2)
C6 C1 C2 Ti1 -126.5(3)
N1 Ti1 C2 C3 109.5(3)
O1 Ti1 C2 C3 -142.7(2)
C11 Ti1 C2 C3 -40.2(2)
C5 Ti1 C2 C3 78.8(2)
C4 Ti1 C2 C3 37.37(19)
C1 Ti1 C2 C3 116.7(3)
N1 Ti1 C2 C1 -7.2(4)
O1 Ti1 C2 C1 100.6(2)
C11 Ti1 C2 C1 -156.9(2)
C5 Ti1 C2 C1 -37.89(19)
C4 Ti1 C2 C1 -79.3(2)
C3 Ti1 C2 C1 -116.7(3)
N1 Ti1 C2 C7 -128.8(3)
O1 Ti1 C2 C7 -21.0(3)
C11 Ti1 C2 C7 81.5(3)
C5 Ti1 C2 C7 -159.5(3)
C4 Ti1 C2 C7 159.1(4)
C1 Ti1 C2 C7 -121.6(4)
C3 Ti1 C2 C7 121.7(4)
C1 C2 C3 C4 0.1(3)
C7 C2 C3 C4 176.3(3)
Ti1 C2 C3 C4 -62.0(2)
C1 C2 C3 C8 -170.2(3)
C7 C2 C3 C8 6.0(5)
Ti1 C2 C3 C8 127.7(3)
C1 C2 C3 Ti1 62.1(2)
C7 C2 C3 Ti1 -121.7(3)
N1 Ti1 C3 C2 -128.9(2)
O1 Ti1 C3 C2 40.7(2)
C11 Ti1 C3 C2 140.8(2)
C5 Ti1 C3 C2 -78.5(2)
C4 Ti1 C3 C2 -116.4(3)
C1 Ti1 C3 C2 -37.1(2)
N1 Ti1 C3 C4 -12.4(3)
O1 Ti1 C3 C4 157.11(19)
C11 Ti1 C3 C4 -102.8(2)
C5 Ti1 C3 C4 37.89(19)
C1 Ti1 C3 C4 79.3(2)
C2 Ti1 C3 C4 116.4(3)
N1 Ti1 C3 C8 106.4(4)
O1 Ti1 C3 C8 -84.1(3)
C11 Ti1 C3 C8 16.0(3)
C5 Ti1 C3 C8 156.7(4)
C4 Ti1 C3 C8 118.8(4)
C1 Ti1 C3 C8 -161.9(4)
C2 Ti1 C3 C8 -124.8(4)
C2 C3 C4 C5 -1.5(3)
C8 C3 C4 C5 169.1(3)
Ti1 C3 C4 C5 -65.8(2)
C2 C3 C4 C9 -173.1(3)
C8 C3 C4 C9 -2.5(5)
Ti1 C3 C4 C9 122.6(3)
C2 C3 C4 Ti1 64.3(2)
C8 C3 C4 Ti1 -125.1(3)
N1 Ti1 C4 C5 -73.0(2)
O1 Ti1 C4 C5 78.2(3)
C11 Ti1 C4 C5 -171.9(2)
C1 Ti1 C4 C5 37.10(19)
C3 Ti1 C4 C5 114.5(3)
C2 Ti1 C4 C5 78.3(2)
N1 Ti1 C4 C3 172.47(19)
O1 Ti1 C4 C3 -36.3(3)
C11 Ti1 C4 C3 73.6(2)
C5 Ti1 C4 C3 -114.5(3)
C1 Ti1 C4 C3 -77.4(2)
C2 Ti1 C4 C3 -36.14(19)
N1 Ti1 C4 C9 49.2(3)
O1 Ti1 C4 C9 -159.5(3)
C11 Ti1 C4 C9 -49.7(3)
C5 Ti1 C4 C9 122.2(4)
C1 Ti1 C4 C9 159.4(4)
C3 Ti1 C4 C9 -123.3(4)
C2 Ti1 C4 C9 -159.4(4)
C3 C4 C5 C1 2.3(3)
C9 C4 C5 C1 173.9(3)
Ti1 C4 C5 C1 -65.6(2)
C3 C4 C5 C10 -167.0(3)
C9 C4 C5 C10 4.5(5)
Ti1 C4 C5 C10 125.1(3)
C3 C4 C5 Ti1 67.9(2)
C9 C4 C5 Ti1 -120.6(3)
C2 C1 C5 C4 -2.3(3)
C6 C1 C5 C4 -171.0(3)
Ti1 C1 C5 C4 65.3(2)
C2 C1 C5 C10 167.3(3)
C6 C1 C5 C10 -1.5(4)
Ti1 C1 C5 C10 -125.2(3)
C2 C1 C5 Ti1 -67.5(2)
C6 C1 C5 Ti1 123.7(3)
N1 Ti1 C5 C4 115.8(2)
O1 Ti1 C5 C4 -132.66(19)
C11 Ti1 C5 C4 9.6(2)
C1 Ti1 C5 C4 -116.0(3)
C3 Ti1 C5 C4 -38.01(19)
C2 Ti1 C5 C4 -78.2(2)
N1 Ti1 C5 C1 -128.1(2)
O1 Ti1 C5 C1 -16.6(2)
C11 Ti1 C5 C1 125.6(2)
C4 Ti1 C5 C1 116.0(3)
C3 Ti1 C5 C1 78.0(2)
C2 Ti1 C5 C1 37.86(19)
N1 Ti1 C5 C10 -6.8(3)
O1 Ti1 C5 C10 104.7(3)
C11 Ti1 C5 C10 -113.0(3)
C4 Ti1 C5 C10 -122.6(4)
C1 Ti1 C5 C10 121.4(4)
C3 Ti1 C5 C10 -160.6(4)
C2 Ti1 C5 C10 159.2(4)
N1 Ti1 C11 C12 141.4(3)
O1 Ti1 C11 C12 36.9(3)
C5 Ti1 C11 C12 -112.4(3)
C4 Ti1 C11 C12 -107.1(3)
C1 Ti1 C11 C12 -71.0(3)
C3 Ti1 C11 C12 -73.6(3)
C2 Ti1 C11 C12 -52.4(3)
N1 Ti1 C11 C16 -42.5(2)
O1 Ti1 C11 C16 -147.1(2)
C5 Ti1 C11 C16 63.6(3)
C4 Ti1 C11 C16 69.0(2)
C1 Ti1 C11 C16 105.0(3)
C3 Ti1 C11 C16 102.5(2)
C2 Ti1 C11 C16 123.7(2)
C16 C11 C12 C13 0.9(5)
Ti1 C11 C12 C13 176.9(2)
C16 C11 C12 Cl1 -176.2(2)
Ti1 C11 C12 Cl1 -0.2(4)
C11 C12 C13 C14 -1.6(5)
Cl1 C12 C13 C14 175.6(3)
C12 C13 C14 C15 0.8(6)
C13 C14 C15 C16 0.7(6)
C14 C15 C16 C11 -1.5(5)
C12 C11 C16 C15 0.7(5)
Ti1 C11 C16 C15 -176.0(3)
N1 P1 C17 C18 -40.5(3)
C21 P1 C17 C18 -158.8(2)
C25 P1 C17 C18 79.2(3)
N1 P1 C17 C20 -163.2(2)
C21 P1 C17 C20 78.6(3)
C25 P1 C17 C20 -43.4(3)
N1 P1 C17 C19 76.0(3)
C21 P1 C17 C19 -42.2(3)
C25 P1 C17 C19 -164.2(2)
N1 P1 C21 C24 73.4(2)
C17 P1 C21 C24 -166.1(2)
C25 P1 C21 C24 -44.7(3)
N1 P1 C21 C22 -42.7(2)
C17 P1 C21 C22 77.8(2)
C25 P1 C21 C22 -160.8(2)
N1 P1 C21 C23 -164.8(2)
C17 P1 C21 C23 -44.3(3)
C25 P1 C21 C23 77.1(3)
N1 P1 C25 C27 -40.1(3)
C21 P1 C25 C27 77.2(3)
C17 P1 C25 C27 -161.3(2)
N1 P1 C25 C28 76.4(3)
C21 P1 C25 C28 -166.3(2)
C17 P1 C25 C28 -44.9(3)
N1 P1 C25 C26 -162.1(2)
C21 P1 C25 C26 -44.8(3)
C17 P1 C25 C26 76.6(3)
C32 O1 C29 C30 -39.2(3)
Ti1 O1 C29 C30 155.1(2)
O1 C29 C30 C31 22.7(4)
C29 C30 C31 C32 1.5(4)
C29 O1 C32 C31 40.6(3)
Ti1 O1 C32 C31 -152.2(2)
C30 C31 C32 O1 -25.7(4)
C38 C33 C34 F1 176.2(2)
B1 C33 C34 F1 1.8(5)
C38 C33 C34 C35 -2.5(4)
B1 C33 C34 C35 -176.9(3)
F1 C34 C35 F2 2.2(4)
C33 C34 C35 F2 -179.0(3)
F1 C34 C35 C36 -177.7(3)
C33 C34 C35 C36 1.0(5)
F2 C35 C36 F3 0.2(4)
C34 C35 C36 F3 -179.8(3)
F2 C35 C36 C37 -178.8(3)
C34 C35 C36 C37 1.2(5)
F3 C36 C37 F4 0.3(4)
C35 C36 C37 F4 179.3(3)
F3 C36 C37 C38 179.3(3)
C35 C36 C37 C38 -1.6(5)
F4 C37 C38 F5 -0.3(4)
C36 C37 C38 F5 -179.3(3)
F4 C37 C38 C33 179.0(3)
C36 C37 C38 C33 0.0(5)
C34 C33 C38 F5 -178.7(2)
B1 C33 C38 F5 -3.7(4)
C34 C33 C38 C37 2.0(4)
B1 C33 C38 C37 177.0(3)
C44 C39 C40 F6 -178.8(3)
B1 C39 C40 F6 -4.6(4)
C44 C39 C40 C41 0.8(5)
B1 C39 C40 C41 175.0(3)
F6 C40 C41 F7 -0.7(4)
C39 C40 C41 F7 179.7(3)
F6 C40 C41 C42 179.3(3)
C39 C40 C41 C42 -0.3(5)
F7 C41 C42 F8 1.1(5)
C40 C41 C42 F8 -178.8(3)
F7 C41 C42 C43 179.7(3)
C40 C41 C42 C43 -0.3(5)
F8 C42 C43 F9 -0.8(5)
C41 C42 C43 F9 -179.4(3)
F8 C42 C43 C44 178.9(3)
C41 C42 C43 C44 0.3(5)
F9 C43 C44 F10 2.0(4)
C42 C43 C44 F10 -177.7(3)
F9 C43 C44 C39 179.9(3)
C42 C43 C44 C39 0.2(5)
C40 C39 C44 F10 177.0(3)
B1 C39 C44 F10 3.3(5)
C40 C39 C44 C43 -0.7(4)
B1 C39 C44 C43 -174.4(3)
C50 C45 C46 F11 -176.4(2)
B1 C45 C46 F11 -2.2(4)
C50 C45 C46 C47 3.1(4)
B1 C45 C46 C47 177.3(3)
F11 C46 C47 F12 -2.2(4)
C45 C46 C47 F12 178.3(3)
F11 C46 C47 C48 178.7(3)
C45 C46 C47 C48 -0.8(5)
F12 C47 C48 F13 0.7(5)
C46 C47 C48 F13 179.8(3)
F12 C47 C48 C49 178.7(3)
C46 C47 C48 C49 -2.2(5)
F13 C48 C49 F14 0.3(5)
C47 C48 C49 F14 -177.8(3)
F13 C48 C49 C50 -179.4(3)
C47 C48 C49 C50 2.5(5)
F14 C49 C50 F15 0.3(4)
C48 C49 C50 F15 180.0(3)
F14 C49 C50 C45 -179.6(3)
C48 C49 C50 C45 0.1(5)
C46 C45 C50 F15 177.3(2)
B1 C45 C50 F15 2.6(4)
C46 C45 C50 C49 -2.8(4)
B1 C45 C50 C49 -177.4(3)
C56 C51 C52 F16 178.9(3)
B1 C51 C52 F16 4.4(5)
C56 C51 C52 C53 -1.1(5)
B1 C51 C52 C53 -175.6(3)
F16 C52 C53 F17 0.3(5)
C51 C52 C53 F17 -179.7(3)
F16 C52 C53 C54 -179.9(3)
C51 C52 C53 C54 0.0(6)
F17 C53 C54 F18 0.2(5)
C52 C53 C54 F18 -179.6(3)
F17 C53 C54 C55 -179.0(3)
C52 C53 C54 C55 1.2(5)
F18 C54 C55 F19 1.3(5)
C53 C54 C55 F19 -179.4(3)
F18 C54 C55 C56 179.4(3)
C53 C54 C55 C56 -1.3(5)
C52 C51 C56 F20 -178.8(3)
B1 C51 C56 F20 -4.9(5)
C52 C51 C56 C55 0.9(5)
B1 C51 C56 C55 174.9(3)
F19 C55 C56 F20 -2.0(5)
C54 C55 C56 F20 180.0(3)
F19 C55 C56 C51 178.3(3)
C54 C55 C56 C51 0.2(5)
C50 C45 B1 C51 64.8(3)
C46 C45 B1 C51 -109.0(3)
C50 C45 B1 C33 -172.7(2)
C46 C45 B1 C33 13.5(4)
C50 C45 B1 C39 -57.3(4)
C46 C45 B1 C39 128.9(3)
C56 C51 B1 C45 -109.7(4)
C52 C51 B1 C45 63.9(4)
C56 C51 B1 C33 127.9(3)
C52 C51 B1 C33 -58.5(4)
C56 C51 B1 C39 13.0(5)
C52 C51 B1 C39 -173.4(3)
C34 C33 B1 C45 -127.4(3)
C38 C33 B1 C45 58.5(3)
C34 C33 B1 C51 -11.4(4)
C38 C33 B1 C51 174.5(3)
C34 C33 B1 C39 110.0(3)
C38 C33 B1 C39 -64.1(3)
C44 C39 B1 C45 -10.7(4)
C40 C39 B1 C45 175.9(3)
C44 C39 B1 C51 -126.7(3)
C40 C39 B1 C51 59.9(4)
C44 C39 B1 C33 111.4(3)
C40 C39 B1 C33 -62.0(3)
C60 O2 C57 C58 -12.5(17)
O2 C57 C58 C59 24.7(17)
C57 C58 C59 C60 -25.7(13)
C57 O2 C60 C59 -4.5(15)
C58 C59 C60 O2 19.7(13)
C60' O2' C57' C58' -4.5(12)
O2' C57' C58' C59' 5.4(13)
C57' C58' C59' C60' -4.2(14)
C57' O2' C60' C59' 1.8(13)
C58' C59' C60' O2' 1.6(15)
